data_7040653
loop_
_publ_author_name
'Maurya, Mannar R.'
'Sarkar, Bithika'
'Avecilla, Fernando'
'Correia, Isabel'

_publ_section_title
;
 Vanadium(iv and v) complexes of pyrazolone based ligands: Synthesis,
 structural characterization and catalytic applications.
;
_journal_issue 43
_journal_name_full 'Dalton transactions (Cambridge, England : 2003)'
_journal_page_first 17343
_journal_page_last 17364
_journal_paper_doi 10.1039/c6dt03425j
_journal_volume 45
_journal_year 2016
_chemical_formula_moiety 'C25 H24 N5 O5 S V'
_chemical_formula_sum 'C25 H24 N5 O5 S V'
_chemical_formula_weight 557.49
_chemical_name_systematic
; 
 ? 
;
_space_group_IT_number 2
_symmetry_cell_setting triclinic
_symmetry_space_group_name_Hall '-P 1'
_symmetry_space_group_name_H-M 'P -1'
_atom_sites_solution_hydrogens geom
_atom_sites_solution_primary direct
_atom_sites_solution_secondary difmap
_audit_creation_method SHELXL-97
_audit_update_record
;
2016-09-01 deposited with the CCDC.
2016-09-15 downloaded from the CCDC.
;
_cell_angle_alpha 87.501(5)
_cell_angle_beta 81.094(5)
_cell_angle_gamma 82.501(4)
_cell_formula_units_Z 2
_cell_length_a 8.2826(7)
_cell_length_b 11.0071(9)
_cell_length_c 14.2227(12)
_cell_measurement_reflns_used 47457
_cell_measurement_temperature 100(2)
_cell_measurement_theta_max 49.826
_cell_measurement_theta_min 4.672
_cell_volume 1269.70(18)
_computing_cell_refinement 'SAINT V7.68A (Bruker: Madison, 2009 ) in Apex2 suite'
_computing_data_collection 'Apex2, Bruker Instrument Service v2010, 1-2'
_computing_data_reduction 'SAINT and XPREP Version 2008/2 (Sheldrick, Bruker AXS Inc.)'
_computing_molecular_graphics 'Bruker SHELXTL'
_computing_publication_material 'Bruker SHELXTL'
_computing_structure_refinement 'XL V2008/4 (G. M. Sheldrick, Acta Cryst. (2008). A64, 112-122)'
_computing_structure_solution 'XS V2008/1 (G. M. Sheldrick, Acta Cryst. (2008). A64, 112-122)'
_diffrn_ambient_temperature 100(2)
_diffrn_measured_fraction_theta_full 0.997
_diffrn_measured_fraction_theta_max 0.997
_diffrn_measurement_device_type 'CCD area detector'
_diffrn_measurement_method 'phi and omega scans'
_diffrn_radiation_monochromator graphite
_diffrn_radiation_source 'fine-focus sealed tube'
_diffrn_radiation_type MoK\a
_diffrn_radiation_wavelength 0.71073
_diffrn_reflns_av_R_equivalents 0.0378
_diffrn_reflns_av_unetI/netI 0.0201
_diffrn_reflns_limit_h_max 10
_diffrn_reflns_limit_h_min -10
_diffrn_reflns_limit_k_max 13
_diffrn_reflns_limit_k_min -13
_diffrn_reflns_limit_l_max 17
_diffrn_reflns_limit_l_min -17
_diffrn_reflns_number 47446
_diffrn_reflns_theta_full 26.42
_diffrn_reflns_theta_max 26.42
_diffrn_reflns_theta_min 1.45
_exptl_absorpt_coefficient_mu 0.519
_exptl_absorpt_correction_T_max 0.9418
_exptl_absorpt_correction_T_min 0.7850
_exptl_absorpt_correction_type multi-scan
_exptl_absorpt_process_details SADABS
_exptl_crystal_colour orange
_exptl_crystal_density_diffrn 1.458
_exptl_crystal_density_method 'not measured'
_exptl_crystal_description needle
_exptl_crystal_F_000 576
_exptl_crystal_size_max 0.49
_exptl_crystal_size_mid 0.17
_exptl_crystal_size_min 0.12
_refine_diff_density_max 0.676
_refine_diff_density_min -0.382
_refine_diff_density_rms 0.108
_refine_ls_extinction_method none
_refine_ls_goodness_of_fit_ref 1.109
_refine_ls_hydrogen_treatment mixed
_refine_ls_matrix_type full
_refine_ls_number_parameters 397
_refine_ls_number_reflns 5202
_refine_ls_number_restraints 0
_refine_ls_restrained_S_all 1.109
_refine_ls_R_factor_all 0.0408
_refine_ls_R_factor_gt 0.0331
_refine_ls_shift/su_max 0.000
_refine_ls_shift/su_mean 0.000
_refine_ls_structure_factor_coef Fsqd
_refine_ls_weighting_details 'calc w=1/[\s^2^(Fo^2^)+(0.0657P)^2^+0.3715P] where P=(Fo^2^+2Fc^2^)/3'
_refine_ls_weighting_scheme calc
_refine_ls_wR_factor_gt 0.0985
_refine_ls_wR_factor_ref 0.1128
_reflns_number_gt 4556
_reflns_number_total 5202
_reflns_threshold_expression >2sigma(I)
_cod_data_source_file c6dt03425j2.cif
_cod_data_source_block compound10
_cod_depositor_comments
;
The following automatic conversions were performed:

'_symmetry_cell_setting' value 'Triclinic' changed to 'triclinic'
according to
/usr/data/users/saulius/crontab/automatic-downloads/rss-feeds/RSC/lib/dictionaries/cif_core.dic
dictionary named 'cif_core.dic' version 2.4.2 from 2011-04-26.

Automatic conversion script
Id: cif_fix_values 4268 2015-11-12 08:31:59Z antanas 

 Adding full bibliography for 7040648--7040654.cif.
;
_cod_original_cell_volume 1269.69(18)
_cod_original_sg_symbol_Hall -P1
_cod_original_sg_symbol_H-M P-1
_cod_database_code 7040653

loop_
_symmetry_equiv_pos_as_xyz
'x, y, z'
'-x, -y, -z'

loop_
_atom_site_label
_atom_site_type_symbol
_atom_site_fract_x
_atom_site_fract_y
_atom_site_fract_z
_atom_site_U_iso_or_equiv
_atom_site_adp_type
_atom_site_occupancy
_atom_site_symmetry_multiplicity
_atom_site_calc_flag
_atom_site_refinement_flags
V1 V 0.26167(4) 0.54935(3) 0.31333(2) 0.02714(11) Uani 1 1 d .
O1 O 0.12353(19) 0.56787(14) 0.40681(11) 0.0434(4) Uani 1 1 d .
N1 N 0.2935(2) 0.73596(14) 0.26349(11) 0.0290(3) Uani 1 1 d .
C1 C 0.0466(2) 0.64729(17) 0.17987(14) 0.0311(4) Uani 1 1 d .
S1 S 0.27423(7) 0.74346(5) 0.57233(4) 0.04348(16) Uani 1 1 d .
C1S C 0.1894(4) 0.6352(3) 0.6537(2) 0.0692(8) Uani 1 1 d .
H1S1 H 0.1240 0.6776 0.7088 0.104 Uiso 1 1 calc R
H1S2 H 0.2784 0.5780 0.6747 0.104 Uiso 1 1 calc R
H1S3 H 0.1187 0.5899 0.6228 0.104 Uiso 1 1 calc R
O2 O 0.32916(18) 0.40430(12) 0.30579(11) 0.0369(3) Uani 1 1 d .
N2 N 0.4235(2) 0.78331(14) 0.29390(12) 0.0311(4) Uani 1 1 d .
C2 C 0.0651(2) 0.77177(17) 0.18187(14) 0.0304(4) Uani 1 1 d .
C2S C 0.3899(4) 0.8098(3) 0.6462(3) 0.0761(10) Uani 1 1 d .
H2S1 H 0.4408 0.8774 0.6116 0.114 Uiso 1 1 calc R
H2S2 H 0.4761 0.7477 0.6647 0.114 Uiso 1 1 calc R
H2S3 H 0.3172 0.8410 0.7034 0.114 Uiso 1 1 calc R
O3 O 0.13780(18) 0.55194(12) 0.20748(11) 0.0366(3) Uani 1 1 d .
N3 N -0.0925(2) 0.64106(15) 0.14139(12) 0.0335(4) Uani 1 1 d .
C3 C -0.0746(2) 0.83446(18) 0.14457(14) 0.0327(4) Uani 1 1 d .
O4 O 0.46343(17) 0.58724(12) 0.35660(10) 0.0336(3) Uani 1 1 d .
N4 N -0.1687(2) 0.75712(16) 0.12129(12) 0.0360(4) Uani 1 1 d .
C4 C -0.1275(3) 0.96918(19) 0.13438(17) 0.0430(5) Uani 1 1 d .
H4A H -0.0612 1.0023 0.0784 0.064 Uiso 1 1 calc R
H4B H -0.1119 1.0104 0.1914 0.064 Uiso 1 1 calc R
H4C H -0.2441 0.9829 0.1267 0.064 Uiso 1 1 calc R
N5 N 0.8843(2) 0.79640(16) 0.47302(13) 0.0352(4) Uani 1 1 d .
H5N H 0.961(3) 0.812(2) 0.4983(17) 0.040(7) Uiso 1 1 d .
C5 C 0.1992(2) 0.81422(17) 0.21640(13) 0.0289(4) Uani 1 1 d .
C6 C 0.2324(2) 0.94333(17) 0.19795(14) 0.0313(4) Uani 1 1 d .
C7 C 0.2798(3) 0.9837(2) 0.10558(17) 0.0455(5) Uani 1 1 d .
H7 H 0.299(3) 0.924(2) 0.0563(18) 0.047(7) Uiso 1 1 d .
O7 O 0.1323(2) 0.84226(15) 0.55924(13) 0.0501(4) Uani 1 1 d .
C8 C 0.3075(4) 1.1047(2) 0.0873(2) 0.0567(7) Uani 1 1 d .
H8 H 0.333(4) 1.126(3) 0.026(2) 0.070(9) Uiso 1 1 d .
C9 C 0.2863(3) 1.1848(2) 0.1611(2) 0.0528(6) Uani 1 1 d .
H9 H 0.299(3) 1.268(3) 0.153(2) 0.058(8) Uiso 1 1 d .
C10 C 0.2385(3) 1.1453(2) 0.2524(2) 0.0510(6) Uani 1 1 d .
H10 H 0.229(3) 1.199(3) 0.301(2) 0.059(8) Uiso 1 1 d .
C11 C 0.2122(3) 1.0250(2) 0.27209(17) 0.0409(5) Uani 1 1 d .
H11 H 0.187(3) 0.997(2) 0.3344(19) 0.048(7) Uiso 1 1 d .
C12 C 0.4994(2) 0.69866(17) 0.34326(13) 0.0288(4) Uani 1 1 d .
C13 C 0.6355(2) 0.73305(17) 0.38812(13) 0.0287(4) Uani 1 1 d .
C14 C 0.6988(3) 0.84320(19) 0.36413(16) 0.0383(5) Uani 1 1 d .
H14 H 0.656(3) 0.892(2) 0.3180(19) 0.051(7) Uiso 1 1 d .
C15 C 0.8228(3) 0.8733(2) 0.40775(18) 0.0417(5) Uani 1 1 d .
H15 H 0.871(3) 0.942(2) 0.3940(18) 0.045(7) Uiso 1 1 d .
C16 C 0.8270(2) 0.69033(19) 0.49731(15) 0.0332(4) Uani 1 1 d .
H16 H 0.876(3) 0.643(2) 0.5424(17) 0.039(6) Uiso 1 1 d .
C17 C 0.7014(2) 0.65673(19) 0.45605(15) 0.0321(4) Uani 1 1 d .
H17 H 0.662(3) 0.589(2) 0.4745(17) 0.040(6) Uiso 1 1 d .
C18 C -0.1640(3) 0.53633(19) 0.12088(14) 0.0337(4) Uani 1 1 d .
C19 C -0.0666(3) 0.4263(2) 0.10000(16) 0.0399(5) Uani 1 1 d .
H19 H 0.042(3) 0.419(2) 0.1013(18) 0.046(7) Uiso 1 1 d .
C20 C -0.1387(4) 0.3262(2) 0.07881(18) 0.0506(6) Uani 1 1 d .
H20 H -0.070(3) 0.250(3) 0.066(2) 0.060(8) Uiso 1 1 d .
C21 C -0.3063(4) 0.3366(3) 0.0790(2) 0.0592(7) Uani 1 1 d .
H21 H -0.358(4) 0.270(3) 0.065(2) 0.064(8) Uiso 1 1 d .
C22 C -0.4021(3) 0.4466(3) 0.09897(19) 0.0554(7) Uani 1 1 d .
H22 H -0.517(4) 0.463(3) 0.094(2) 0.070(9) Uiso 1 1 d .
C23 C -0.3325(3) 0.5480(2) 0.12000(16) 0.0433(5) Uani 1 1 d .
H23 H -0.394(3) 0.625(2) 0.1323(17) 0.040(6) Uiso 1 1 d .

loop_
_atom_site_aniso_label
_atom_site_aniso_U_11
_atom_site_aniso_U_22
_atom_site_aniso_U_33
_atom_site_aniso_U_23
_atom_site_aniso_U_13
_atom_site_aniso_U_12
V1 0.02972(18) 0.01955(17) 0.03368(19) 0.00338(12) -0.00986(13) -0.00407(12)
O1 0.0416(8) 0.0367(8) 0.0484(9) 0.0048(7) 0.0010(7) -0.0028(6)
N1 0.0330(8) 0.0240(8) 0.0329(8) 0.0033(6) -0.0130(7) -0.0067(6)
C1 0.0361(10) 0.0271(9) 0.0328(10) 0.0027(7) -0.0132(8) -0.0058(8)
S1 0.0379(3) 0.0463(3) 0.0468(3) -0.0050(2) -0.0126(2) 0.0011(2)
C1S 0.0704(19) 0.0519(16) 0.081(2) 0.0185(14) -0.0147(16) 0.0049(14)
O2 0.0415(8) 0.0231(7) 0.0493(8) -0.0001(6) -0.0173(7) -0.0032(6)
N2 0.0334(8) 0.0262(8) 0.0377(9) 0.0041(7) -0.0148(7) -0.0086(6)
C2 0.0358(10) 0.0244(9) 0.0336(10) 0.0020(7) -0.0133(8) -0.0043(8)
C2S 0.0659(18) 0.0581(17) 0.115(3) -0.0217(17) -0.0608(19) 0.0136(14)
O3 0.0431(8) 0.0234(7) 0.0487(8) 0.0030(6) -0.0234(7) -0.0055(6)
N3 0.0353(9) 0.0302(8) 0.0389(9) 0.0031(7) -0.0159(7) -0.0071(7)
C3 0.0368(10) 0.0301(10) 0.0328(10) 0.0019(8) -0.0130(8) -0.0016(8)
O4 0.0372(7) 0.0234(6) 0.0443(8) 0.0053(6) -0.0186(6) -0.0060(5)
N4 0.0369(9) 0.0343(9) 0.0389(9) 0.0029(7) -0.0154(7) -0.0021(7)
C4 0.0476(13) 0.0313(11) 0.0517(13) 0.0014(9) -0.0199(10) 0.0026(9)
N5 0.0304(9) 0.0345(9) 0.0444(10) 0.0004(7) -0.0148(8) -0.0079(7)
C5 0.0343(10) 0.0239(9) 0.0296(9) 0.0008(7) -0.0095(7) -0.0034(7)
C6 0.0353(10) 0.0239(9) 0.0380(10) 0.0035(8) -0.0160(8) -0.0049(8)
C7 0.0635(15) 0.0362(12) 0.0412(12) 0.0060(10) -0.0167(11) -0.0139(11)
O7 0.0453(9) 0.0392(8) 0.0737(11) 0.0052(8) -0.0345(8) -0.0068(7)
C8 0.0713(18) 0.0490(14) 0.0559(16) 0.0228(12) -0.0227(13) -0.0229(13)
C9 0.0531(14) 0.0261(11) 0.0861(19) 0.0091(11) -0.0285(13) -0.0130(10)
C10 0.0545(15) 0.0303(11) 0.0723(17) -0.0124(11) -0.0171(13) -0.0079(10)
C11 0.0466(13) 0.0325(11) 0.0459(12) -0.0046(9) -0.0106(10) -0.0083(9)
C12 0.0310(9) 0.0251(9) 0.0319(9) 0.0004(7) -0.0087(7) -0.0056(7)
C13 0.0285(9) 0.0258(9) 0.0326(9) -0.0001(7) -0.0078(7) -0.0021(7)
C14 0.0396(11) 0.0321(10) 0.0472(12) 0.0100(9) -0.0184(10) -0.0089(9)
C15 0.0412(12) 0.0319(11) 0.0570(14) 0.0096(10) -0.0187(10) -0.0135(9)
C16 0.0309(10) 0.0334(10) 0.0366(10) 0.0054(8) -0.0111(8) -0.0032(8)
C17 0.0311(10) 0.0287(10) 0.0382(10) 0.0039(8) -0.0091(8) -0.0074(8)
C18 0.0394(11) 0.0368(11) 0.0286(9) 0.0018(8) -0.0108(8) -0.0129(8)
C19 0.0443(13) 0.0378(11) 0.0409(11) -0.0004(9) -0.0100(10) -0.0128(9)
C20 0.0631(16) 0.0423(13) 0.0497(14) -0.0087(11) -0.0070(12) -0.0185(12)
C21 0.0675(17) 0.0599(16) 0.0585(16) -0.0117(13) -0.0091(13) -0.0359(14)
C22 0.0448(14) 0.0725(18) 0.0555(15) -0.0091(13) -0.0089(11) -0.0284(13)
C23 0.0409(12) 0.0504(14) 0.0423(12) -0.0038(10) -0.0104(10) -0.0142(10)

loop_
_atom_type_symbol
_atom_type_description
_atom_type_scat_dispersion_real
_atom_type_scat_dispersion_imag
_atom_type_scat_source
C C 0.0033 0.0016 'International Tables Vol C Tables 4.2.6.8 and 6.1.1.4'
H H 0.0000 0.0000 'International Tables Vol C Tables 4.2.6.8 and 6.1.1.4'
N N 0.0061 0.0033 'International Tables Vol C Tables 4.2.6.8 and 6.1.1.4'
O O 0.0106 0.0060 'International Tables Vol C Tables 4.2.6.8 and 6.1.1.4'
V V 0.3005 0.5294 'International Tables Vol C Tables 4.2.6.8 and 6.1.1.4'
S S 0.1246 0.1234 'International Tables Vol C Tables 4.2.6.8 and 6.1.1.4'

loop_
_geom_angle_atom_site_label_1
_geom_angle_atom_site_label_2
_geom_angle_atom_site_label_3
_geom_angle
O1 V1 O2 108.07(8)
O1 V1 O3 104.92(8)
O2 V1 O3 94.54(7)
O1 V1 O4 103.88(8)
O2 V1 O4 92.42(6)
O3 V1 O4 146.53(6)
O1 V1 N1 103.69(7)
O2 V1 N1 147.59(7)
O3 V1 N1 83.28(6)
O4 V1 N1 73.63(6)
C5 N1 N2 115.12(15)
C5 N1 V1 129.58(13)
N2 N1 V1 114.96(11)
O3 C1 N3 123.51(17)
O3 C1 C2 129.89(17)
N3 C1 C2 106.60(16)
O7 S1 C1S 105.77(12)
O7 S1 C2S 104.65(12)
C1S S1 C2S 99.32(18)
S1 C1S H1S1 109.5
S1 C1S H1S2 109.5
H1S1 C1S H1S2 109.5
S1 C1S H1S3 109.5
H1S1 C1S H1S3 109.5
H1S2 C1S H1S3 109.5
C12 N2 N1 108.24(15)
C1 C2 C5 122.85(17)
C1 C2 C3 104.78(17)
C5 C2 C3 132.37(18)
S1 C2S H2S1 109.5
S1 C2S H2S2 109.5
H2S1 C2S H2S2 109.5
S1 C2S H2S3 109.5
H2S1 C2S H2S3 109.5
H2S2 C2S H2S3 109.5
C1 O3 V1 124.36(12)
C1 N3 N4 111.25(16)
C1 N3 C18 129.44(17)
N4 N3 C18 119.31(16)
N4 C3 C2 111.30(17)
N4 C3 C4 118.97(18)
C2 C3 C4 129.65(19)
C12 O4 V1 117.63(12)
C3 N4 N3 106.03(16)
C3 C4 H4A 109.5
C3 C4 H4B 109.5
H4A C4 H4B 109.5
C3 C4 H4C 109.5
H4A C4 H4C 109.5
H4B C4 H4C 109.5
C16 N5 C15 121.86(18)
C16 N5 H5N 116.9(17)
C15 N5 H5N 121.2(17)
N1 C5 C2 118.28(16)
N1 C5 C6 121.47(17)
C2 C5 C6 120.25(16)
C7 C6 C11 119.50(19)
C7 C6 C5 119.55(18)
C11 C6 C5 120.92(19)
C6 C7 C8 120.1(2)
C6 C7 H7 117.5(15)
C8 C7 H7 122.3(15)
C9 C8 C7 119.9(3)
C9 C8 H8 124(2)
C7 C8 H8 116(2)
C10 C9 C8 120.1(2)
C10 C9 H9 116.2(17)
C8 C9 H9 123.7(17)
C9 C10 C11 120.8(2)
C9 C10 H10 119.1(18)
C11 C10 H10 120.1(18)
C10 C11 C6 119.6(2)
C10 C11 H11 120.9(16)
C6 C11 H11 119.4(16)
N2 C12 O4 124.97(17)
N2 C12 C13 116.97(16)
O4 C12 C13 118.06(16)
C17 C13 C14 118.58(18)
C17 C13 C12 120.42(17)
C14 C13 C12 120.99(17)
C15 C14 C13 119.7(2)
C15 C14 H14 122.9(16)
C13 C14 H14 117.4(16)
N5 C15 C14 120.0(2)
N5 C15 H15 116.1(16)
C14 C15 H15 123.9(16)
N5 C16 C17 120.24(19)
N5 C16 H16 116.7(15)
C17 C16 H16 123.0(15)
C16 C17 C13 119.66(19)
C16 C17 H17 119.3(16)
C13 C17 H17 121.0(16)
C19 C18 C23 120.8(2)
C19 C18 N3 120.54(19)
C23 C18 N3 118.6(2)
C18 C19 C20 119.4(2)
C18 C19 H19 120.5(16)
C20 C19 H19 120.0(16)
C21 C20 C19 120.0(3)
C21 C20 H20 121.3(17)
C19 C20 H20 118.6(17)
C22 C21 C20 120.2(2)
C22 C21 H21 118.2(18)
C20 C21 H21 121.6(18)
C21 C22 C23 120.8(2)
C21 C22 H22 124.5(19)
C23 C22 H22 114.5(19)
C22 C23 C18 118.8(2)
C22 C23 H23 123.0(15)
C18 C23 H23 118.2(15)

loop_
_geom_bond_atom_site_label_1
_geom_bond_atom_site_label_2
_geom_bond_distance
V1 O1 1.6156(15)
V1 O2 1.6238(13)
V1 O3 1.9460(14)
V1 O4 1.9666(14)
V1 N1 2.1789(15)
N1 C5 1.318(2)
N1 N2 1.388(2)
C1 O3 1.294(2)
C1 N3 1.361(2)
C1 C2 1.400(3)
S1 O7 1.5219(16)
S1 C1S 1.760(3)
S1 C2S 1.766(3)
C1S H1S1 0.9800
C1S H1S2 0.9800
C1S H1S3 0.9800
N2 C12 1.297(2)
C2 C5 1.420(3)
C2 C3 1.431(3)
C2S H2S1 0.9800
C2S H2S2 0.9800
C2S H2S3 0.9800
N3 N4 1.388(2)
N3 C18 1.423(3)
C3 N4 1.311(3)
C3 C4 1.498(3)
O4 C12 1.299(2)
C4 H4A 0.9800
C4 H4B 0.9800
C4 H4C 0.9800
N5 C16 1.329(3)
N5 C15 1.343(3)
N5 H5N 0.82(3)
C5 C6 1.487(3)
C6 C7 1.383(3)
C6 C11 1.392(3)
C7 C8 1.388(3)
C7 H7 0.96(3)
C8 C9 1.376(4)
C8 H8 0.90(3)
C9 C10 1.367(4)
C9 H9 0.94(3)
C10 C11 1.379(3)
C10 H10 0.92(3)
C11 H11 0.93(3)
C12 C13 1.476(3)
C13 C17 1.382(3)
C13 C14 1.391(3)
C14 C15 1.361(3)
C14 H14 0.91(3)
C15 H15 0.90(3)
C16 C17 1.368(3)
C16 H16 0.92(2)
C17 H17 0.87(2)
C18 C19 1.381(3)
C18 C23 1.387(3)
C19 C20 1.385(3)
C19 H19 0.90(3)
C20 C21 1.378(4)
C20 H20 0.95(3)
C21 C22 1.373(4)
C21 H21 0.95(3)
C22 C23 1.384(3)
C22 H22 0.96(3)
C23 H23 0.94(2)

loop_
_geom_hbond_atom_site_label_D
_geom_hbond_atom_site_label_H
_geom_hbond_atom_site_label_A
_geom_hbond_distance_DH
_geom_hbond_distance_HA
_geom_hbond_distance_DA
_geom_hbond_angle_DHA
_geom_hbond_site_symmetry_A
N5 H5N O7 0.82(3) 1.84(3) 2.661(2) 178(3) 1_655
N5 H5N S1 0.82(3) 2.94(3) 3.6899(18) 153(2) 1_655

loop_
_geom_torsion_atom_site_label_1
_geom_torsion_atom_site_label_2
_geom_torsion_atom_site_label_3
_geom_torsion_atom_site_label_4
_geom_torsion
O1 V1 N1 C5 -77.23(18)
O2 V1 N1 C5 114.44(19)
O3 V1 N1 C5 26.55(17)
O4 V1 N1 C5 -177.93(18)
O1 V1 N1 N2 95.70(14)
O2 V1 N1 N2 -72.63(18)
O3 V1 N1 N2 -160.51(13)
O4 V1 N1 N2 -5.00(12)
C5 N1 N2 C12 176.52(17)
V1 N1 N2 C12 2.53(19)
O3 C1 C2 C5 0.9(3)
N3 C1 C2 C5 -179.06(18)
O3 C1 C2 C3 -178.5(2)
N3 C1 C2 C3 1.5(2)
N3 C1 O3 V1 -147.89(16)
C2 C1 O3 V1 32.2(3)
O1 V1 O3 C1 66.90(17)
O2 V1 O3 C1 176.97(16)
O4 V1 O3 C1 -81.67(19)
N1 V1 O3 C1 -35.53(16)
O3 C1 N3 N4 177.96(18)
C2 C1 N3 N4 -2.1(2)
O3 C1 N3 C18 -2.0(3)
C2 C1 N3 C18 177.94(19)
C1 C2 C3 N4 -0.5(2)
C5 C2 C3 N4 -179.8(2)
C1 C2 C3 C4 176.1(2)
C5 C2 C3 C4 -3.2(4)
O1 V1 O4 C12 -93.83(15)
O2 V1 O4 C12 156.89(15)
O3 V1 O4 C12 54.91(19)
N1 V1 O4 C12 6.63(14)
C2 C3 N4 N3 -0.8(2)
C4 C3 N4 N3 -177.79(18)
C1 N3 N4 C3 1.8(2)
C18 N3 N4 C3 -178.23(18)
N2 N1 C5 C2 179.11(17)
V1 N1 C5 C2 -8.0(3)
N2 N1 C5 C6 0.1(3)
V1 N1 C5 C6 173.04(14)
C1 C2 C5 N1 -12.2(3)
C3 C2 C5 N1 167.0(2)
C1 C2 C5 C6 166.83(19)
C3 C2 C5 C6 -14.0(3)
N1 C5 C6 C7 113.6(2)
C2 C5 C6 C7 -65.4(3)
N1 C5 C6 C11 -68.1(3)
C2 C5 C6 C11 112.9(2)
C11 C6 C7 C8 0.2(4)
C5 C6 C7 C8 178.6(2)
C6 C7 C8 C9 -0.6(4)
C7 C8 C9 C10 0.2(4)
C8 C9 C10 C11 0.5(4)
C9 C10 C11 C6 -0.9(4)
C7 C6 C11 C10 0.5(3)
C5 C6 C11 C10 -177.8(2)
N1 N2 C12 O4 3.5(3)
N1 N2 C12 C13 -175.89(16)
V1 O4 C12 N2 -8.5(3)
V1 O4 C12 C13 170.87(13)
N2 C12 C13 C17 167.56(19)
O4 C12 C13 C17 -11.8(3)
N2 C12 C13 C14 -11.6(3)
O4 C12 C13 C14 169.04(19)
C17 C13 C14 C15 -0.1(3)
C12 C13 C14 C15 179.0(2)
C16 N5 C15 C14 -0.3(4)
C13 C14 C15 N5 0.5(4)
C15 N5 C16 C17 -0.3(3)
N5 C16 C17 C13 0.7(3)
C14 C13 C17 C16 -0.5(3)
C12 C13 C17 C16 -179.64(18)
C1 N3 C18 C19 -28.3(3)
N4 N3 C18 C19 151.79(19)
C1 N3 C18 C23 153.3(2)
N4 N3 C18 C23 -26.6(3)
C23 C18 C19 C20 -0.6(3)
N3 C18 C19 C20 -179.0(2)
C18 C19 C20 C21 -0.2(4)
C19 C20 C21 C22 0.8(4)
C20 C21 C22 C23 -0.6(4)
C21 C22 C23 C18 -0.2(4)
C19 C18 C23 C22 0.8(3)
N3 C18 C23 C22 179.2(2)
